data_1514203
loop_
_publ_author_name
'Vekariya, Rakesh H'
'Liu, Ruzhang'
'Aub\'e, Jeffrey'

_publ_section_title
;
 A concomitant allylic azide rearrangement/intramolecular azide-alkyne
 cycloaddition sequence.
;
_journal_issue 7
_journal_name_full 'Organic letters'
_journal_page_first 1844
_journal_page_last 1847
_journal_paper_doi 10.1021/ol500011f
_journal_volume 16
_journal_year 2014
_chemical_formula_sum 'C18 H21 N3 O'
_chemical_formula_weight 295.38
_chemical_name_systematic
; 
 ? 
;
_space_group_IT_number 14
_symmetry_cell_setting monoclinic
_symmetry_space_group_name_Hall '-P 2yn'
_symmetry_space_group_name_H-M 'P 1 21/n 1'
_atom_sites_solution_hydrogens difmap
_atom_sites_solution_primary direct
_atom_sites_solution_secondary difmap
_audit_creation_method SHELXTL
_cell_angle_alpha 90.00
_cell_angle_beta 98.6652(16)
_cell_angle_gamma 90.00
_cell_formula_units_Z 4
_cell_length_a 6.7407(4)
_cell_length_b 16.6911(10)
_cell_length_c 13.8906(8)
_cell_measurement_reflns_used 9944
_cell_measurement_temperature 100(2)
_cell_measurement_theta_max 69.65
_cell_measurement_theta_min 4.17
_cell_volume 1544.99(16)
_computing_cell_refinement 'Bruker SAINT'
_computing_data_collection 'Bruker APEX2'
_computing_data_reduction 'Bruker SAINT'
_computing_molecular_graphics 'Bruker SHELXTL'
_computing_publication_material 'Bruker SHELXTL'
_computing_structure_refinement 'Bruker SHELXTL'
_computing_structure_solution 'Bruker SHELXTL'
_diffrn_ambient_temperature 100(2)
_diffrn_measured_fraction_theta_full 0.969
_diffrn_measured_fraction_theta_max 0.951
_diffrn_measurement_device_type 'Bruker APEX-II CCD'
_diffrn_measurement_method '\f and \w scans'
_diffrn_radiation_monochromator 'Helios multilayer optics'
_diffrn_radiation_source 'Bruker MicroStar microfocus rotating anode'
_diffrn_radiation_type CuK\a
_diffrn_radiation_wavelength 1.54178
_diffrn_reflns_av_R_equivalents 0.0210
_diffrn_reflns_av_sigmaI/netI 0.0188
_diffrn_reflns_limit_h_max 8
_diffrn_reflns_limit_h_min -8
_diffrn_reflns_limit_k_max 16
_diffrn_reflns_limit_k_min -19
_diffrn_reflns_limit_l_max 15
_diffrn_reflns_limit_l_min -16
_diffrn_reflns_number 13824
_diffrn_reflns_theta_full 66.00
_diffrn_reflns_theta_max 69.64
_diffrn_reflns_theta_min 4.17
_diffrn_standards_decay_% 0.00
_diffrn_standards_number 0
_exptl_absorpt_coefficient_mu 0.636
_exptl_absorpt_correction_T_max 1.000
_exptl_absorpt_correction_T_min 0.894
_exptl_absorpt_correction_type multi-scan
_exptl_crystal_colour colourless
_exptl_crystal_density_diffrn 1.270
_exptl_crystal_density_method 'not measured'
_exptl_crystal_description 'Rectangular parallelepiped'
_exptl_crystal_F_000 632
_exptl_crystal_size_max 0.36
_exptl_crystal_size_mid 0.18
_exptl_crystal_size_min 0.10
_refine_diff_density_max 0.256
_refine_diff_density_min -0.188
_refine_diff_density_rms 0.038
_refine_ls_extinction_coef 0.0047(5)
_refine_ls_extinction_expression Fc^*^=kFc[1+0.001xFc^2^\l^3^/sin(2\q)]^-1/4^
_refine_ls_extinction_method SHELXL
_refine_ls_goodness_of_fit_ref 1.059
_refine_ls_hydrogen_treatment refall
_refine_ls_matrix_type full
_refine_ls_number_parameters 284
_refine_ls_number_reflns 2766
_refine_ls_number_restraints 0
_refine_ls_restrained_S_all 1.059
_refine_ls_R_factor_all 0.0341
_refine_ls_R_factor_gt 0.0340
_refine_ls_shift/su_max 0.000
_refine_ls_shift/su_mean 0.000
_refine_ls_structure_factor_coef Fsqd
_refine_ls_weighting_details 'calc w=1/[\s^2^(Fo^2^)+(0.0303P)^2^+0.7933P] where P=(Fo^2^+2Fc^2^)/3'
_refine_ls_weighting_scheme calc
_refine_ls_wR_factor_gt 0.0801
_refine_ls_wR_factor_ref 0.0802
_reflns_number_gt 2757
_reflns_number_total 2766
_reflns_threshold_expression >2sigma(I)
_cod_data_source_file ol500011f_si_001.cif
_cod_data_source_block 28a
_cod_depositor_comments
;
The following automatic conversions were performed:

'_symmetry_cell_setting' value 'Monoclinic' changed to 'monoclinic'
according to
/usr/data/users/saulius/automatic-downloads/rss-feeds/ACS/lib/dictionaries/cif_core.dic
dictionary named 'cif_core.dic' version 2.4.2 from 2011-04-26.

Automatic conversion script
Id: cif_fix_values 2281 2013-09-26 08:29:07Z andrius 

 Adding full bibliography for
 ./tmp-cod-update-bibliographies-8800/cifs/1514203.cif.
;
_cod_original_sg_symbol_H-M P2(1)/n
_cod_database_code 1514203

loop_
_symmetry_equiv_pos_as_xyz
'x, y, z'
'-x+1/2, y+1/2, -z+1/2'
'-x, -y, -z'
'x-1/2, -y-1/2, z-1/2'

loop_
_atom_site_label
_atom_site_type_symbol
_atom_site_fract_x
_atom_site_fract_y
_atom_site_fract_z
_atom_site_U_iso_or_equiv
_atom_site_adp_type
_atom_site_occupancy
_atom_site_symmetry_multiplicity
_atom_site_calc_flag
O1 O 0.11154(11) 0.21263(5) -0.04579(6) 0.0152(2) Uani 1 1 d
H1O H 0.059(3) 0.2207(10) -0.1078(14) 0.035(4) Uiso 1 1 d
N1 N 0.52645(13) 0.20346(5) 0.10224(7) 0.0130(2) Uani 1 1 d
N2 N 0.59030(14) 0.20343(6) 0.19836(7) 0.0160(2) Uani 1 1 d
N3 N 0.47666(14) 0.25482(6) 0.23761(7) 0.0144(2) Uani 1 1 d
C1 C 0.8639(2) 0.04331(8) 0.08099(10) 0.0270(3) Uani 1 1 d
H1A H 0.981(3) 0.0756(11) 0.0720(13) 0.041(5) Uiso 1 1 d
H1B H 0.886(3) -0.0142(11) 0.1006(12) 0.038(4) Uiso 1 1 d
C2 C 0.68292(19) 0.07516(7) 0.07042(8) 0.0192(3) Uani 1 1 d
H2 H 0.560(2) 0.0438(9) 0.0803(10) 0.021(3) Uiso 1 1 d
C3 C 0.64154(17) 0.15954(7) 0.03575(8) 0.0156(3) Uani 1 1 d
H3 H 0.776(2) 0.1878(8) 0.0373(10) 0.016(3) Uiso 1 1 d
C4 C 0.52160(17) 0.16269(7) -0.06644(8) 0.0160(3) Uani 1 1 d
H4A H 0.613(2) 0.1457(8) -0.1128(11) 0.020(3) Uiso 1 1 d
H4B H 0.414(2) 0.1254(8) -0.0702(10) 0.017(3) Uiso 1 1 d
C5 C 0.43754(16) 0.24631(6) -0.09299(8) 0.0133(2) Uani 1 1 d
H5 H 0.3652(19) 0.2449(8) -0.1604(10) 0.012(3) Uiso 1 1 d
C6 C 0.60366(17) 0.31002(7) -0.08786(9) 0.0171(3) Uani 1 1 d
H6A H 0.694(2) 0.2946(8) -0.1341(11) 0.023(4) Uiso 1 1 d
H6B H 0.687(2) 0.3098(8) -0.0219(11) 0.020(3) Uiso 1 1 d
C7 C 0.51922(18) 0.39418(7) -0.10918(9) 0.0191(3) Uani 1 1 d
H7A H 0.449(2) 0.3971(8) -0.1791(11) 0.021(3) Uiso 1 1 d
H7B H 0.630(2) 0.4338(9) -0.1024(10) 0.023(4) Uiso 1 1 d
C8 C 0.37140(17) 0.41484(7) -0.03962(9) 0.0166(3) Uani 1 1 d
H8A H 0.444(2) 0.4157(8) 0.0295(11) 0.020(3) Uiso 1 1 d
H8B H 0.315(2) 0.4688(9) -0.0530(11) 0.022(3) Uiso 1 1 d
C9 C 0.20202(16) 0.35338(7) -0.04825(8) 0.0135(2) Uani 1 1 d
H9A H 0.102(2) 0.3679(8) -0.0050(10) 0.017(3) Uiso 1 1 d
H9B H 0.129(2) 0.3548(8) -0.1175(11) 0.015(3) Uiso 1 1 d
C10 C 0.27836(16) 0.26759(6) -0.02748(8) 0.0121(2) Uani 1 1 d
C11 C 0.37028(15) 0.25513(6) 0.07735(8) 0.0118(2) Uani 1 1 d
C12 C 0.34039(16) 0.28771(6) 0.16575(8) 0.0123(2) Uani 1 1 d
C13 C 0.19795(16) 0.34999(6) 0.18800(8) 0.0127(2) Uani 1 1 d
C14 C -0.00881(17) 0.33631(7) 0.16989(8) 0.0170(3) Uani 1 1 d
H14 H -0.058(2) 0.2841(9) 0.1441(10) 0.021(3) Uiso 1 1 d
C15 C -0.14138(18) 0.39624(8) 0.18753(9) 0.0214(3) Uani 1 1 d
H15 H -0.288(2) 0.3841(9) 0.1746(11) 0.028(4) Uiso 1 1 d
C16 C -0.07029(19) 0.47003(8) 0.22329(9) 0.0218(3) Uani 1 1 d
H16 H -0.162(2) 0.5118(10) 0.2354(11) 0.030(4) Uiso 1 1 d
C17 C 0.1351(2) 0.48358(7) 0.24313(9) 0.0215(3) Uani 1 1 d
H17 H 0.188(2) 0.5350(9) 0.2702(11) 0.029(4) Uiso 1 1 d
C18 C 0.26851(17) 0.42368(7) 0.22585(8) 0.0173(3) Uani 1 1 d
H18 H 0.413(2) 0.4334(9) 0.2390(10) 0.023(4) Uiso 1 1 d

loop_
_atom_site_aniso_label
_atom_site_aniso_U_11
_atom_site_aniso_U_22
_atom_site_aniso_U_33
_atom_site_aniso_U_23
_atom_site_aniso_U_13
_atom_site_aniso_U_12
O1 0.0148(4) 0.0179(4) 0.0117(4) -0.0001(3) -0.0018(3) -0.0044(3)
N1 0.0150(4) 0.0154(5) 0.0080(5) 0.0002(3) -0.0003(4) 0.0022(4)
N2 0.0181(5) 0.0205(5) 0.0087(5) -0.0009(4) -0.0002(4) 0.0038(4)
N3 0.0147(4) 0.0176(5) 0.0104(5) -0.0006(3) 0.0011(4) 0.0027(4)
C1 0.0325(7) 0.0263(7) 0.0227(7) 0.0041(5) 0.0052(6) 0.0131(6)
C2 0.0261(6) 0.0188(6) 0.0128(6) -0.0002(4) 0.0035(5) 0.0031(5)
C3 0.0168(5) 0.0178(6) 0.0126(6) -0.0012(4) 0.0034(4) 0.0032(4)
C4 0.0194(6) 0.0171(6) 0.0113(6) -0.0020(4) 0.0020(4) 0.0026(5)
C5 0.0150(5) 0.0161(6) 0.0084(6) -0.0005(4) 0.0005(4) 0.0018(4)
C6 0.0146(5) 0.0223(6) 0.0148(6) 0.0015(4) 0.0035(5) -0.0006(4)
C7 0.0205(6) 0.0198(6) 0.0173(6) 0.0035(4) 0.0036(5) -0.0040(5)
C8 0.0210(6) 0.0136(6) 0.0142(6) 0.0006(4) -0.0003(5) 0.0001(4)
C9 0.0144(5) 0.0154(6) 0.0102(6) 0.0007(4) 0.0003(4) 0.0018(4)
C10 0.0120(5) 0.0139(5) 0.0099(6) -0.0006(4) 0.0004(4) -0.0017(4)
C11 0.0113(5) 0.0120(5) 0.0118(6) 0.0004(4) 0.0009(4) -0.0005(4)
C12 0.0117(5) 0.0148(5) 0.0105(6) 0.0003(4) 0.0013(4) -0.0021(4)
C13 0.0152(5) 0.0168(5) 0.0062(5) 0.0017(4) 0.0024(4) 0.0015(4)
C14 0.0158(5) 0.0232(6) 0.0115(6) -0.0011(4) 0.0009(4) 0.0000(4)
C15 0.0154(6) 0.0355(7) 0.0132(6) 0.0009(5) 0.0012(4) 0.0062(5)
C16 0.0270(6) 0.0261(6) 0.0135(6) 0.0043(5) 0.0068(5) 0.0133(5)
C17 0.0314(7) 0.0167(6) 0.0181(6) -0.0003(4) 0.0092(5) 0.0016(5)
C18 0.0175(6) 0.0192(6) 0.0160(6) -0.0011(4) 0.0056(4) -0.0020(4)

loop_
_atom_type_symbol
_atom_type_description
_atom_type_scat_dispersion_real
_atom_type_scat_dispersion_imag
_atom_type_scat_source
C C 0.0181 0.0091 'International Tables Vol C Tables 4.2.6.8 and 6.1.1.4'
H H 0.0000 0.0000 'International Tables Vol C Tables 4.2.6.8 and 6.1.1.4'
N N 0.0311 0.0180 'International Tables Vol C Tables 4.2.6.8 and 6.1.1.4'
O O 0.0492 0.0322 'International Tables Vol C Tables 4.2.6.8 and 6.1.1.4'

loop_
_geom_angle_atom_site_label_1
_geom_angle_atom_site_label_2
_geom_angle_atom_site_label_3
_geom_angle
C10 O1 H1O 105.2(11)
N2 N1 C11 111.87(9)
N2 N1 C3 119.99(9)
C11 N1 C3 127.55(10)
N3 N2 N1 106.97(9)
N2 N3 C12 109.11(9)
C2 C1 H1A 120.8(10)
C2 C1 H1B 120.9(10)
H1A C1 H1B 118.2(14)
C1 C2 C3 122.57(12)
C1 C2 H2 122.8(8)
C3 C2 H2 114.5(8)
N1 C3 C2 110.65(9)
N1 C3 C4 107.95(9)
C2 C3 C4 112.20(9)
N1 C3 H3 107.7(8)
C2 C3 H3 107.8(8)
C4 C3 H3 110.4(8)
C3 C4 C5 112.39(9)
C3 C4 H4A 107.3(8)
C5 C4 H4A 110.2(8)
C3 C4 H4B 108.8(8)
C5 C4 H4B 109.3(8)
H4A C4 H4B 108.7(11)
C4 C5 C6 112.26(9)
C4 C5 C10 109.37(9)
C6 C5 C10 112.22(9)
C4 C5 H5 108.6(7)
C6 C5 H5 108.2(7)
C10 C5 H5 106.0(7)
C7 C6 C5 112.29(9)
C7 C6 H6A 111.3(8)
C5 C6 H6A 107.9(8)
C7 C6 H6B 108.8(8)
C5 C6 H6B 110.0(8)
H6A C6 H6B 106.3(11)
C6 C7 C8 110.14(9)
C6 C7 H7A 109.7(8)
C8 C7 H7A 109.8(8)
C6 C7 H7B 109.9(8)
C8 C7 H7B 110.2(8)
H7A C7 H7B 107.1(11)
C9 C8 C7 110.48(9)
C9 C8 H8A 109.5(8)
C7 C8 H8A 109.6(8)
C9 C8 H8B 109.6(8)
C7 C8 H8B 111.0(8)
H8A C8 H8B 106.5(11)
C8 C9 C10 112.76(9)
C8 C9 H9A 110.7(8)
C10 C9 H9A 110.6(8)
C8 C9 H9B 108.1(7)
C10 C9 H9B 107.6(8)
H9A C9 H9B 106.9(11)
O1 C10 C11 106.16(8)
O1 C10 C9 109.25(8)
C11 C10 C9 112.80(9)
O1 C10 C5 109.93(9)
C11 C10 C5 108.38(9)
C9 C10 C5 110.23(9)
N1 C11 C12 103.49(9)
N1 C11 C10 121.37(10)
C12 C11 C10 135.09(10)
N3 C12 C11 108.57(9)
N3 C12 C13 121.07(9)
C11 C12 C13 130.31(10)
C18 C13 C14 119.13(10)
C18 C13 C12 120.27(10)
C14 C13 C12 120.59(10)
C15 C14 C13 120.13(11)
C15 C14 H14 121.1(8)
C13 C14 H14 118.8(8)
C16 C15 C14 120.45(11)
C16 C15 H15 121.6(9)
C14 C15 H15 117.9(9)
C15 C16 C17 119.76(11)
C15 C16 H16 120.8(9)
C17 C16 H16 119.5(9)
C16 C17 C18 120.02(12)
C16 C17 H17 120.8(9)
C18 C17 H17 119.2(9)
C17 C18 C13 120.49(11)
C17 C18 H18 120.2(9)
C13 C18 H18 119.3(8)

loop_
_geom_bond_atom_site_label_1
_geom_bond_atom_site_label_2
_geom_bond_distance
O1 C10 1.4438(13)
O1 H1O 0.892(19)
N1 N2 1.3397(13)
N1 C11 1.3645(14)
N1 C3 1.4860(14)
N2 N3 1.3212(13)
N3 C12 1.3657(14)
C1 C2 1.3183(18)
C1 H1A 0.978(18)
C1 H1B 1.002(18)
C2 C3 1.5009(16)
C2 H2 1.007(15)
C3 C4 1.5250(16)
C3 H3 1.018(14)
C4 C5 1.5303(15)
C4 H4A 0.998(15)
C4 H4B 0.953(14)
C5 C6 1.5381(15)
C5 C10 1.5491(14)
C5 H5 0.989(14)
C6 C7 1.5277(16)
C6 H6A 0.984(15)
C6 H6B 0.999(15)
C7 C8 1.5283(16)
C7 H7A 1.015(15)
C7 H7B 0.994(15)
C8 C9 1.5261(15)
C8 H8A 1.010(15)
C8 H8B 0.985(15)
C9 C10 1.5343(15)
C9 H9A 0.996(14)
C9 H9B 1.012(14)
C10 C11 1.5085(15)
C11 C12 1.3851(15)
C12 C13 1.4790(15)
C13 C18 1.3929(16)
C13 C14 1.3972(16)
C14 C15 1.3876(17)
C14 H14 0.980(15)
C15 C16 1.3861(19)
C15 H15 0.996(16)
C16 C17 1.3886(19)
C16 H16 0.962(16)
C17 C18 1.3899(17)
C17 H17 0.982(16)
C18 H18 0.980(15)

loop_
_geom_hbond_atom_site_label_D
_geom_hbond_atom_site_label_H
_geom_hbond_atom_site_label_A
_geom_hbond_distance_DH
_geom_hbond_distance_HA
_geom_hbond_distance_DA
_geom_hbond_angle_DHA
_geom_hbond_site_symmetry_A
O1 H1O N3 0.892(19) 2.174(19) 3.0578(13) 171.0(15) 4_565

loop_
_geom_torsion_atom_site_label_1
_geom_torsion_atom_site_label_2
_geom_torsion_atom_site_label_3
_geom_torsion_atom_site_label_4
_geom_torsion
C11 N1 N2 N3 0.16(12)
C3 N1 N2 N3 171.98(9)
N1 N2 N3 C12 -0.16(12)
N2 N1 C3 C2 50.76(13)
C11 N1 C3 C2 -138.83(11)
N2 N1 C3 C4 173.90(9)
C11 N1 C3 C4 -15.69(15)
C1 C2 C3 N1 -129.42(12)
C1 C2 C3 C4 109.94(14)
N1 C3 C4 C5 44.57(12)
C2 C3 C4 C5 166.76(9)
C3 C4 C5 C6 58.76(12)
C3 C4 C5 C10 -66.48(12)
C4 C5 C6 C7 -177.02(9)
C10 C5 C6 C7 -53.36(13)
C5 C6 C7 C8 56.08(13)
C6 C7 C8 C9 -57.63(13)
C7 C8 C9 C10 57.88(13)
C8 C9 C10 O1 -174.80(9)
C8 C9 C10 C11 67.40(12)
C8 C9 C10 C5 -53.90(12)
C4 C5 C10 O1 -63.21(11)
C6 C5 C10 O1 171.53(9)
C4 C5 C10 C11 52.41(11)
C6 C5 C10 C11 -72.85(11)
C4 C5 C10 C9 176.30(9)
C6 C5 C10 C9 51.04(12)
N2 N1 C11 C12 -0.09(12)
C3 N1 C11 C12 -171.15(10)
N2 N1 C11 C10 177.73(9)
C3 N1 C11 C10 6.67(16)
O1 C10 C11 N1 93.42(11)
C9 C10 C11 N1 -146.98(10)
C5 C10 C11 N1 -24.63(13)
O1 C10 C11 C12 -89.58(14)
C9 C10 C11 C12 30.02(17)
C5 C10 C11 C12 152.37(12)
N2 N3 C12 C11 0.10(12)
N2 N3 C12 C13 -177.57(9)
N1 C11 C12 N3 0.00(11)
C10 C11 C12 N3 -177.37(11)
N1 C11 C12 C13 177.38(10)
C10 C11 C12 C13 0.0(2)
N3 C12 C13 C18 63.08(14)
C11 C12 C13 C18 -114.03(13)
N3 C12 C13 C14 -117.99(12)
C11 C12 C13 C14 64.90(16)
C18 C13 C14 C15 1.41(17)
C12 C13 C14 C15 -177.53(10)
C13 C14 C15 C16 -0.08(18)
C14 C15 C16 C17 -1.09(18)
C15 C16 C17 C18 0.90(18)
C16 C17 C18 C13 0.45(17)
C14 C13 C18 C17 -1.59(17)
C12 C13 C18 C17 177.34(10)
